data_2211541
loop_
_publ_author_name
'Naser Eltaher Eltayeb'
'Siang Guan Teoh'
'Jeannie Bee-Jan Teh'
'Hoong-Kun Fun'
'Bohari M. Yamin'
'Kamarulazizi Ibrahim'

_publ_section_title
Bis[5,6-diphenyl-3-(2-pyridyl)-1,2,4-triazine-\k^2^<i>N</i>,<i>N</i>']bis(nitrato-\k<i>O</i>)cadmium(II)
_journal_coeditor_code NG2148
_journal_issue 12
_journal_name_full 'Acta Crystallographica Section E'
_journal_page_first m3336
_journal_page_last m3337
_journal_paper_doi 10.1107/S160053680604757X
_journal_volume 62
_journal_year 2006
_chemical_formula_iupac '[Cd (N O3)2 (C20 H14 N4)2]'
_chemical_formula_moiety 'C40 H28 Cd N10 O6'
_chemical_formula_sum 'C40 H28 Cd N10 O6'
_chemical_formula_weight 857.12
_chemical_name_systematic
;
Bis[5,6-diphenyl-3-(2-pyridyl)-1,2,4-triazine-\k^2^N,N']bis(nitrato-
\kO)cadmium(II)
;
_space_group_IT_number 15
_symmetry_cell_setting monoclinic
_symmetry_space_group_name_Hall '-C 2yc'
_symmetry_space_group_name_H-M 'C 1 2/c 1'
_atom_sites_solution_hydrogens geom
_atom_sites_solution_primary direct
_atom_sites_solution_secondary difmap
_audit_creation_method SHELXL-97
_cell_angle_alpha 90.00
_cell_angle_beta 94.8090(10)
_cell_angle_gamma 90.00
_cell_formula_units_Z 4
_cell_length_a 15.8191(2)
_cell_length_b 8.47560(10)
_cell_length_c 26.8765(4)
_cell_measurement_reflns_used 8987
_cell_measurement_temperature 100.00(10)
_cell_measurement_theta_max 40.00
_cell_measurement_theta_min 1.52
_cell_volume 3590.82(8)
_computing_cell_refinement APEX2
_computing_data_collection 'APEX2 (Bruker, 2005)'
_computing_data_reduction 'SAINT (Bruker, 2005)'
_computing_molecular_graphics SHELXTL
_computing_publication_material
;
SHELXTL and PLATON (Spek, 2003)
;
_computing_structure_refinement SHELXTL
_computing_structure_solution 'SHELXTL (Sheldrick, 1998)'
_diffrn_ambient_temperature 297(2)
_diffrn_detector_area_resol_mean 8.33
_diffrn_measured_fraction_theta_full 1.000
_diffrn_measured_fraction_theta_max 1.000
_diffrn_measurement_device_type
;
Bruker SMART APEX-2 CCD
;
_diffrn_measurement_method \w
_diffrn_radiation_monochromator graphite
_diffrn_radiation_source 'fine-focus sealed tube'
_diffrn_radiation_type MoK\a
_diffrn_radiation_wavelength 0.71073
_diffrn_reflns_av_R_equivalents 0.0365
_diffrn_reflns_av_sigmaI/netI 0.0228
_diffrn_reflns_limit_h_max 28
_diffrn_reflns_limit_h_min -28
_diffrn_reflns_limit_k_max 15
_diffrn_reflns_limit_k_min -15
_diffrn_reflns_limit_l_max 48
_diffrn_reflns_limit_l_min -48
_diffrn_reflns_number 81732
_diffrn_reflns_theta_full 40.00
_diffrn_reflns_theta_max 40.00
_diffrn_reflns_theta_min 1.52
_diffrn_standards_number 0
_exptl_absorpt_coefficient_mu 0.674
_exptl_absorpt_correction_T_max 0.9229
_exptl_absorpt_correction_T_min 0.8168
_exptl_absorpt_correction_type multi-scan
_exptl_absorpt_process_details '(SADABS;, Bruker, 2005)'
_exptl_crystal_colour Yellow
_exptl_crystal_density_diffrn 1.585
_exptl_crystal_density_method 'not measured'
_exptl_crystal_description Slab
_exptl_crystal_F_000 1736
_exptl_crystal_size_max 0.31
_exptl_crystal_size_mid 0.26
_exptl_crystal_size_min 0.12
_refine_diff_density_max 0.635
_refine_diff_density_min -0.421
_refine_ls_extinction_method none
_refine_ls_goodness_of_fit_ref 1.126
_refine_ls_hydrogen_treatment constr
_refine_ls_matrix_type full
_refine_ls_number_parameters 259
_refine_ls_number_reflns 11133
_refine_ls_number_restraints 0
_refine_ls_restrained_S_all 1.126
_refine_ls_R_factor_all 0.0384
_refine_ls_R_factor_gt 0.0284
_refine_ls_shift/su_max 0.000
_refine_ls_shift/su_mean 0.000
_refine_ls_structure_factor_coef Fsqd
_refine_ls_weighting_details 'calc w=1/[\s^2^(Fo^2^)+(0.0397P)^2^+1.338P] where P=(Fo^2^+2Fc^2^)/3'
_refine_ls_weighting_scheme calc
_refine_ls_wR_factor_gt 0.0727
_refine_ls_wR_factor_ref 0.0815
_reflns_number_gt 9320
_reflns_number_total 11133
_reflns_threshold_expression I>2\s(I)
_cod_data_source_file ng2148.cif
_cod_data_source_block I
_cod_original_sg_symbol_H-M 'C 2/c'
_cod_database_code 2211541
_cod_database_fobs_code 2211541

loop_
_symmetry_equiv_pos_as_xyz
'x, y, z'
'-x, y, -z+1/2'
'x+1/2, y+1/2, z'
'-x+1/2, y+1/2, -z+1/2'
'-x, -y, -z'
'x, -y, z-1/2'
'-x+1/2, -y+1/2, -z'
'x+1/2, -y+1/2, z-1/2'

loop_
_atom_site_type_symbol
_atom_site_label
_atom_site_fract_x
_atom_site_fract_y
_atom_site_fract_z
_atom_site_U_iso_or_equiv
_atom_site_adp_type
_atom_site_calc_flag
_atom_site_refinement_flags
_atom_site_occupancy
Cd Cd1 0.7500 0.7500 0.0000 0.01449(2) Uani d S 1
O O1 0.76408(5) 0.58987(10) -0.07262(3) 0.02441(15) Uani d . 1
O O2 0.67270(8) 0.45965(12) -0.03390(4) 0.0410(3) Uani d . 1
O O3 0.71299(6) 0.37000(10) -0.10364(3) 0.02960(17) Uani d . 1
N N1 0.88998(5) 0.69673(10) 0.02479(3) 0.01613(12) Uani d . 1
N N2 0.75507(5) 0.56940(9) 0.06611(3) 0.01558(12) Uani d . 1
N N3 0.68655(5) 0.51789(9) 0.08682(3) 0.01570(12) Uani d . 1
N N4 0.84597(5) 0.47358(9) 0.13362(3) 0.01460(12) Uani d . 1
N N5 0.71585(6) 0.47027(10) -0.06999(3) 0.01882(14) Uani d . 1
C C1 0.95550(7) 0.75930(12) 0.00315(4) 0.02023(16) Uani d . 1
H H1A 0.9444 0.8302 -0.0230 0.024 Uiso calc R 1
C C2 1.03951(7) 0.72230(14) 0.01828(4) 0.02235(18) Uani d . 1
H H2A 1.0838 0.7685 0.0028 0.027 Uiso calc R 1
C C3 1.05562(6) 0.61529(13) 0.05681(4) 0.02171(17) Uani d . 1
H H3A 1.1111 0.5866 0.0672 0.026 Uiso calc R 1
C C4 0.98805(6) 0.55119(12) 0.07981(4) 0.01825(15) Uani d . 1
H H4A 0.9976 0.4795 0.1059 0.022 Uiso calc R 1
C C5 0.90602(5) 0.59605(10) 0.06317(3) 0.01458(13) Uani d . 1
C C6 0.83173(5) 0.53964(10) 0.08836(3) 0.01360(12) Uani d . 1
C C7 0.77827(5) 0.43203(10) 0.15679(3) 0.01366(12) Uani d . 1
C C8 0.79673(6) 0.38213(10) 0.20942(3) 0.01473(13) Uani d . 1
C C9 0.87096(6) 0.29700(12) 0.22245(4) 0.01770(14) Uani d . 1
H H9A 0.9054 0.2658 0.1978 0.021 Uiso calc R 1
C C10 0.89352(7) 0.25880(11) 0.27213(4) 0.02017(17) Uani d . 1
H H10A 0.9425 0.2006 0.2806 0.024 Uiso calc R 1
C C11 0.84296(6) 0.30752(12) 0.30922(4) 0.01976(16) Uani d . 1
H H11A 0.8585 0.2831 0.3425 0.024 Uiso calc R 1
C C12 0.76910(7) 0.39279(11) 0.29657(4) 0.01925(16) Uani d . 1
H H12A 0.7354 0.4256 0.3214 0.023 Uiso calc R 1
C C13 0.74570(6) 0.42891(11) 0.24682(4) 0.01783(15) Uani d . 1
H H13A 0.6959 0.4845 0.2384 0.021 Uiso calc R 1
C C14 0.69577(5) 0.44572(10) 0.13103(3) 0.01351(12) Uani d . 1
C C15 0.61602(5) 0.38663(10) 0.14924(3) 0.01416(13) Uani d . 1
C C16 0.61406(6) 0.24508(10) 0.17580(4) 0.01593(13) Uani d . 1
H H16A 0.6636 0.1871 0.1825 0.019 Uiso calc R 1
C C17 0.53840(6) 0.19065(12) 0.19223(4) 0.01912(15) Uani d . 1
H H17A 0.5376 0.0963 0.2099 0.023 Uiso calc R 1
C C18 0.46375(7) 0.27655(12) 0.18246(4) 0.02036(17) Uani d . 1
H H18A 0.4135 0.2413 0.1944 0.024 Uiso calc R 1
C C19 0.46461(6) 0.41559(12) 0.15479(4) 0.01882(15) Uani d . 1
H H19A 0.4147 0.4720 0.1475 0.023 Uiso calc R 1
C C20 0.54029(6) 0.46996(11) 0.13809(3) 0.01655(14) Uani d . 1
H H20A 0.5406 0.5623 0.1194 0.020 Uiso calc R 1

loop_
_atom_site_aniso_label
_atom_site_aniso_U_11
_atom_site_aniso_U_22
_atom_site_aniso_U_33
_atom_site_aniso_U_12
_atom_site_aniso_U_13
_atom_site_aniso_U_23
Cd1 0.01369(4) 0.01887(4) 0.01091(4) 0.00173(3) 0.00108(2) 0.00215(2)
O1 0.0225(3) 0.0228(3) 0.0281(4) -0.0020(3) 0.0035(3) -0.0060(3)
O2 0.0637(7) 0.0316(5) 0.0314(5) -0.0088(4) 0.0256(5) -0.0043(4)
O3 0.0380(5) 0.0237(4) 0.0270(4) 0.0012(3) 0.0020(3) -0.0122(3)
N1 0.0144(3) 0.0203(3) 0.0138(3) -0.0003(2) 0.0016(2) -0.0002(2)
N2 0.0126(3) 0.0173(3) 0.0166(3) -0.0004(2) -0.0007(2) 0.0031(2)
N3 0.0134(3) 0.0173(3) 0.0162(3) -0.0006(2) -0.0004(2) 0.0033(2)
N4 0.0140(3) 0.0148(3) 0.0145(3) 0.0008(2) -0.0013(2) 0.0005(2)
N5 0.0210(3) 0.0183(3) 0.0167(3) 0.0037(3) -0.0007(3) -0.0019(2)
C1 0.0170(4) 0.0275(5) 0.0167(4) -0.0024(3) 0.0042(3) 0.0001(3)
C2 0.0150(4) 0.0322(5) 0.0203(4) -0.0029(3) 0.0047(3) -0.0042(3)
C3 0.0135(3) 0.0299(5) 0.0217(4) 0.0013(3) 0.0010(3) -0.0054(3)
C4 0.0135(3) 0.0222(4) 0.0186(4) 0.0028(3) -0.0008(3) -0.0026(3)
C5 0.0130(3) 0.0168(3) 0.0139(3) 0.0010(2) 0.0006(2) -0.0022(2)
C6 0.0129(3) 0.0140(3) 0.0136(3) 0.0005(2) -0.0003(2) -0.0005(2)
C7 0.0138(3) 0.0126(3) 0.0141(3) 0.0011(2) -0.0014(2) 0.0000(2)
C8 0.0146(3) 0.0144(3) 0.0145(3) -0.0004(2) -0.0025(3) 0.0013(2)
C9 0.0140(3) 0.0196(4) 0.0191(4) 0.0005(3) -0.0006(3) 0.0054(3)
C10 0.0152(3) 0.0238(4) 0.0206(4) -0.0011(3) -0.0033(3) 0.0086(3)
C11 0.0208(4) 0.0213(4) 0.0163(4) -0.0055(3) -0.0041(3) 0.0044(3)
C12 0.0225(4) 0.0199(4) 0.0150(4) -0.0016(3) -0.0005(3) -0.0004(3)
C13 0.0189(4) 0.0181(4) 0.0160(3) 0.0025(3) -0.0017(3) -0.0010(3)
C14 0.0127(3) 0.0132(3) 0.0142(3) 0.0008(2) -0.0012(2) 0.0005(2)
C15 0.0137(3) 0.0152(3) 0.0133(3) -0.0003(2) -0.0007(2) -0.0002(2)
C16 0.0169(3) 0.0156(3) 0.0152(3) 0.0006(3) 0.0008(3) 0.0004(2)
C17 0.0211(4) 0.0193(4) 0.0171(4) -0.0024(3) 0.0031(3) 0.0007(3)
C18 0.0175(4) 0.0255(4) 0.0184(4) -0.0037(3) 0.0037(3) -0.0030(3)
C19 0.0137(3) 0.0233(4) 0.0193(4) 0.0009(3) 0.0003(3) -0.0030(3)
C20 0.0144(3) 0.0178(3) 0.0170(3) 0.0010(3) -0.0015(3) -0.0001(3)

loop_
_atom_type_symbol
_atom_type_description
_atom_type_scat_dispersion_real
_atom_type_scat_dispersion_imag
_atom_type_scat_source
C C 0.0033 0.0016 'International Tables Vol C Tables 4.2.6.8 and 6.1.1.4'
H H 0.0000 0.0000 'International Tables Vol C Tables 4.2.6.8 and 6.1.1.4'
N N 0.0061 0.0033 'International Tables Vol C Tables 4.2.6.8 and 6.1.1.4'
O O 0.0106 0.0060 'International Tables Vol C Tables 4.2.6.8 and 6.1.1.4'
Cd Cd -0.8075 1.2024 'International Tables Vol C Tables 4.2.6.8 and 6.1.1.4'

loop_
_geom_angle_atom_site_label_1
_geom_angle_atom_site_label_2
_geom_angle_atom_site_label_3
_geom_angle_site_symmetry_1
_geom_angle_site_symmetry_3
_geom_angle
_geom_angle_publ_flag
N1 Cd1 N1 7_665 . 180.00(4) yes
N1 Cd1 N2 7_665 . 108.58(3) yes
N1 Cd1 N2 . . 71.42(3) yes
N1 Cd1 N2 7_665 7_665 71.42(3) ?
N1 Cd1 N2 . 7_665 108.58(3) yes
N2 Cd1 N2 . 7_665 180.00(4) yes
N1 Cd1 O1 7_665 7_665 88.39(3) ?
N1 Cd1 O1 . 7_665 91.61(3) yes
N2 Cd1 O1 . 7_665 75.67(3) yes
N2 Cd1 O1 7_665 7_665 104.33(3) ?
N1 Cd1 O1 7_665 . 91.61(3) ?
N1 Cd1 O1 . . 88.39(3) yes
N2 Cd1 O1 . . 104.33(3) yes
N2 Cd1 O1 7_665 . 75.67(3) ?
O1 Cd1 O1 7_665 . 180.00(2) ?
N5 O1 Cd1 . . 107.91(6) ?
C1 N1 C5 . . 118.72(8) ?
C1 N1 Cd1 . . 123.85(7) ?
C5 N1 Cd1 . . 117.43(6) ?
C6 N2 N3 . . 119.52(8) ?
C6 N2 Cd1 . . 115.90(6) ?
N3 N2 Cd1 . . 123.63(6) ?
N2 N3 C14 . . 119.36(8) ?
C7 N4 C6 . . 117.03(7) ?
O2 N5 O3 . . 122.30(10) ?
O2 N5 O1 . . 118.31(9) ?
O3 N5 O1 . . 119.38(9) ?
N1 C1 C2 . . 122.57(10) ?
N1 C1 H1A . . 118.7 ?
C2 C1 H1A . . 118.7 ?
C3 C2 C1 . . 118.52(10) ?
C3 C2 H2A . . 120.7 ?
C1 C2 H2A . . 120.7 ?
C2 C3 C4 . . 119.26(9) ?
C2 C3 H3A . . 120.4 ?
C4 C3 H3A . . 120.4 ?
C3 C4 C5 . . 118.83(9) ?
C3 C4 H4A . . 120.6 ?
C5 C4 H4A . . 120.6 ?
N1 C5 C4 . . 122.06(8) ?
N1 C5 C6 . . 116.63(8) ?
C4 C5 C6 . . 121.26(8) ?
N2 C6 N4 . . 124.35(8) ?
N2 C6 C5 . . 117.44(8) ?
N4 C6 C5 . . 117.99(7) ?
N4 C7 C14 . . 119.32(8) ?
N4 C7 C8 . . 114.86(7) ?
C14 C7 C8 . . 125.75(8) ?
C9 C8 C13 . . 119.34(8) ?
C9 C8 C7 . . 118.73(8) ?
C13 C8 C7 . . 121.72(8) ?
C10 C9 C8 . . 120.20(9) ?
C10 C9 H9A . . 119.9 ?
C8 C9 H9A . . 119.9 ?
C9 C10 C11 . . 120.12(9) ?
C9 C10 H10A . . 119.9 ?
C11 C10 H10A . . 119.9 ?
C12 C11 C10 . . 120.01(9) ?
C12 C11 H11A . . 120.0 ?
C10 C11 H11A . . 120.0 ?
C13 C12 C11 . . 119.96(9) ?
C13 C12 H12A . . 120.0 ?
C11 C12 H12A . . 120.0 ?
C12 C13 C8 . . 120.36(9) ?
C12 C13 H13A . . 119.8 ?
C8 C13 H13A . . 119.8 ?
N3 C14 C7 . . 119.73(8) ?
N3 C14 C15 . . 114.69(7) ?
C7 C14 C15 . . 125.58(8) ?
C16 C15 C20 . . 119.13(8) ?
C16 C15 C14 . . 121.06(8) ?
C20 C15 C14 . . 119.76(8) ?
C17 C16 C15 . . 120.26(9) ?
C17 C16 H16A . . 119.9 ?
C15 C16 H16A . . 119.9 ?
C16 C17 C18 . . 120.39(9) ?
C16 C17 H17A . . 119.8 ?
C18 C17 H17A . . 119.8 ?
C17 C18 C19 . . 119.74(9) ?
C17 C18 H18A . . 120.1 ?
C19 C18 H18A . . 120.1 ?
C20 C19 C18 . . 119.94(9) ?
C20 C19 H19A . . 120.0 ?
C18 C19 H19A . . 120.0 ?
C19 C20 C15 . . 120.48(9) ?
C19 C20 H20A . . 119.8 ?
C15 C20 H20A . . 119.8 ?

loop_
_geom_bond_atom_site_label_1
_geom_bond_atom_site_label_2
_geom_bond_site_symmetry_2
_geom_bond_distance
_geom_bond_publ_flag
Cd1 N1 7_665 2.3030(8) ?
Cd1 N1 . 2.3030(8) yes
Cd1 N2 . 2.3415(8) yes
Cd1 N2 7_665 2.3415(8) ?
Cd1 O1 7_665 2.4030(8) ?
Cd1 O1 . 2.4030(8) yes
O1 N5 . 1.2742(12) yes
O2 N5 . 1.2355(13) yes
O3 N5 . 1.2390(11) yes
N1 C1 . 1.3396(13) yes
N1 C5 . 1.3464(12) yes
N2 C6 . 1.3306(11) yes
N2 N3 . 1.3329(11) yes
N3 C14 . 1.3334(11) yes
N4 C7 . 1.3305(12) yes
N4 C6 . 1.3410(11) yes
C1 C2 . 1.3925(15) ?
C1 H1A . 0.9300 ?
C2 C3 . 1.3841(17) ?
C2 H2A . 0.9300 ?
C3 C4 . 1.3895(15) ?
C3 H3A . 0.9300 ?
C4 C5 . 1.3897(13) ?
C4 H4A . 0.9300 ?
C5 C6 . 1.4836(12) ?
C7 C14 . 1.4299(12) ?
C7 C8 . 1.4819(12) ?
C8 C9 . 1.3974(13) ?
C8 C13 . 1.3983(13) ?
C9 C10 . 1.3911(14) ?
C9 H9A . 0.9300 ?
C10 C11 . 1.3920(16) ?
C10 H10A . 0.9300 ?
C11 C12 . 1.3916(15) ?
C11 H11A . 0.9300 ?
C12 C13 . 1.3911(13) ?
C12 H12A . 0.9300 ?
C13 H13A . 0.9300 ?
C14 C15 . 1.4784(12) ?
C15 C16 . 1.3977(12) ?
C15 C20 . 1.4012(12) ?
C16 C17 . 1.3889(14) ?
C16 H16A . 0.9300 ?
C17 C18 . 1.3933(15) ?
C17 H17A . 0.9300 ?
C18 C19 . 1.3941(15) ?
C18 H18A . 0.9300 ?
C19 C20 . 1.3918(14) ?
C19 H19A . 0.9300 ?
C20 H20A . 0.9300 ?

loop_
_geom_hbond_atom_site_label_D
_geom_hbond_atom_site_label_H
_geom_hbond_atom_site_label_A
_geom_hbond_site_symmetry_A
_geom_hbond_distance_DH
_geom_hbond_distance_HA
_geom_hbond_distance_DA
_geom_hbond_angle_DHA
_geom_hbond_publ_flag
C2 H2A O2 3_555 0.93 2.41 3.309(2) 162 y
C3 H3A O1 5_765 0.93 2.47 3.3370(10) 155 y
C13 H13A Cg 4_655 0.93 3.06 3.6720(10) 125 y
C17 H17A Cg 4_645 0.93 3.16 3.8520(10) 132 y

loop_
_geom_torsion_atom_site_label_1
_geom_torsion_atom_site_label_2
_geom_torsion_atom_site_label_3
_geom_torsion_atom_site_label_4
_geom_torsion_site_symmetry_1
_geom_torsion
N1 Cd1 O1 N5 7_665 -64.98(7)
N1 Cd1 O1 N5 . 115.02(7)
N2 Cd1 O1 N5 . 44.66(7)
N2 Cd1 O1 N5 7_665 -135.34(7)
N2 Cd1 N1 C1 . 178.83(9)
N2 Cd1 N1 C1 7_665 -1.17(9)
O1 Cd1 N1 C1 7_665 -106.88(8)
O1 Cd1 N1 C1 . 73.12(8)
N2 Cd1 N1 C5 . -0.86(6)
N2 Cd1 N1 C5 7_665 179.14(6)
O1 Cd1 N1 C5 7_665 73.43(7)
O1 Cd1 N1 C5 . -106.57(7)
N1 Cd1 N2 C6 7_665 -172.87(6)
N1 Cd1 N2 C6 . 7.13(6)
O1 Cd1 N2 C6 7_665 -89.55(7)
O1 Cd1 N2 C6 . 90.45(7)
N1 Cd1 N2 N3 7_665 -4.11(8)
N1 Cd1 N2 N3 . 175.89(8)
O1 Cd1 N2 N3 7_665 79.20(7)
O1 Cd1 N2 N3 . -100.80(7)
C6 N2 N3 C14 . 4.05(13)
Cd1 N2 N3 C14 . -164.33(6)
Cd1 O1 N5 O2 . 1.08(12)
Cd1 O1 N5 O3 . -179.67(8)
C5 N1 C1 C2 . 1.08(15)
Cd1 N1 C1 C2 . -178.61(8)
N1 C1 C2 C3 . 0.74(16)
C1 C2 C3 C4 . -1.42(16)
C2 C3 C4 C5 . 0.34(15)
C1 N1 C5 C4 . -2.24(14)
Cd1 N1 C5 C4 . 177.47(7)
C1 N1 C5 C6 . 175.42(8)
Cd1 N1 C5 C6 . -4.87(10)
C3 C4 C5 N1 . 1.54(14)
C3 C4 C5 C6 . -176.01(9)
N3 N2 C6 N4 . -7.00(13)
Cd1 N2 C6 N4 . 162.25(7)
N3 N2 C6 C5 . 178.52(8)
Cd1 N2 C6 C5 . -12.23(10)
C7 N4 C6 N2 . 1.80(13)
C7 N4 C6 C5 . 176.26(7)
N1 C5 C6 N2 . 11.60(12)
C4 C5 C6 N2 . -170.72(8)
N1 C5 C6 N4 . -163.24(8)
C4 C5 C6 N4 . 14.43(12)
C6 N4 C7 C14 . 5.72(12)
C6 N4 C7 C8 . -171.24(7)
N4 C7 C8 C9 . -36.39(11)
C14 C7 C8 C9 . 146.87(9)
N4 C7 C8 C13 . 138.28(9)
C14 C7 C8 C13 . -38.45(13)
C13 C8 C9 C10 . 0.26(14)
C7 C8 C9 C10 . 175.06(8)
C8 C9 C10 C11 . -1.08(15)
C9 C10 C11 C12 . 0.86(15)
C10 C11 C12 C13 . 0.18(15)
C11 C12 C13 C8 . -1.00(15)
C9 C8 C13 C12 . 0.78(14)
C7 C8 C13 C12 . -173.86(8)
N2 N3 C14 C7 . 3.31(13)
N2 N3 C14 C15 . -177.11(8)
N4 C7 C14 N3 . -8.41(12)
C8 C7 C14 N3 . 168.20(8)
N4 C7 C14 C15 . 172.07(8)
C8 C7 C14 C15 . -11.32(13)
N3 C14 C15 C16 . 143.77(9)
C7 C14 C15 C16 . -36.69(13)
N3 C14 C15 C20 . -33.61(12)
C7 C14 C15 C20 . 145.93(9)
C20 C15 C16 C17 . -2.01(13)
C14 C15 C16 C17 . -179.41(8)
C15 C16 C17 C18 . -0.06(14)
C16 C17 C18 C19 . 1.85(15)
C17 C18 C19 C20 . -1.54(15)
C18 C19 C20 C15 . -0.56(14)
C16 C15 C20 C19 . 2.32(13)
C14 C15 C20 C19 . 179.76(8)
